data_4003046
loop_
_publ_author_name
'Ayoub, Ghada'
'Karadeniz, Bahar'
'Howarth, Ashlee J.'
'Farha, Omar K.'
'\/Dilovi\'c, Ivica'
'Germann, Luzia S.'
'Dinnebier, Robert E.'
'U\<zarevi\'c, Krunoslav'
'Fri\<s\<ci\'c, Tomislav'

_publ_section_title
;
 Rational Synthesis of Mixed-Metal Microporous Metal--Organic Frameworks
 with Controlled Composition Using Mechanochemistry
;
_journal_issue 15
_journal_name_full 'Chemistry of Materials'
_journal_page_first 5494
_journal_paper_doi 10.1021/acs.chemmater.9b01068
_journal_volume 31
_journal_year 2019
_chemical_formula_moiety 'C8 H12 Ni O10, 2(H2 O)'
_chemical_formula_sum 'C8 H16 Ni O12'
_chemical_formula_weight 362.92
_space_group_crystal_system triclinic
_space_group_IT_number 2
_space_group_name_Hall '-P 1'
_space_group_name_H-M_alt 'P -1'
_symmetry_space_group_name_Hall '-P 1'
_symmetry_space_group_name_H-M 'P -1'
_atom_sites_solution_hydrogens mixed
_audit_creation_method SHELXL-2014/7
_cell_angle_alpha 89.144(5)
_cell_angle_beta 87.701(6)
_cell_angle_gamma 67.707(6)
_cell_formula_units_Z 2
_cell_length_a 6.9497(5)
_cell_length_b 8.6455(5)
_cell_length_c 12.4065(9)
_cell_measurement_reflns_used 764
_cell_measurement_temperature 293(2)
_cell_measurement_theta_max 75.1770
_cell_measurement_theta_min 7.7330
_cell_volume 689.16(9)
_computing_cell_refinement 'CrysAlisPro 1.171.38.46 (Rigaku OD, 2015)'
_computing_data_collection 'CrysAlisPro 1.171.38.46 (Rigaku OD, 2015)'
_computing_data_reduction 'CrysAlisPro 1.171.38.46 (Rigaku OD, 2015)'
_computing_structure_refinement 'SHELXL-2014/7 (Sheldrick, 2014)'
_computing_structure_solution 'ShelXT (Sheldrick, 2015)'
_diffrn_ambient_temperature 293(2)
_diffrn_detector_area_resol_mean 10.4323
_diffrn_measured_fraction_theta_full 0.996
_diffrn_measured_fraction_theta_max 0.996
_diffrn_measurement_device 'four-circle diffractometer'
_diffrn_measurement_device_type 'Xcalibur, Ruby, Nova'
_diffrn_measurement_method '\w scans'
_diffrn_radiation_type CuK\a
_diffrn_radiation_wavelength 1.54184
_diffrn_reflns_av_R_equivalents 0.0426
_diffrn_reflns_av_unetI/netI 0.0544
_diffrn_reflns_Laue_measured_fraction_full 0.996
_diffrn_reflns_Laue_measured_fraction_max 0.996
_diffrn_reflns_limit_h_max 8
_diffrn_reflns_limit_h_min -7
_diffrn_reflns_limit_k_max 10
_diffrn_reflns_limit_k_min -7
_diffrn_reflns_limit_l_max 14
_diffrn_reflns_limit_l_min -14
_diffrn_reflns_number 5148
_diffrn_reflns_point_group_measured_fraction_full 0.996
_diffrn_reflns_point_group_measured_fraction_max 0.996
_diffrn_reflns_theta_full 66.994
_diffrn_reflns_theta_max 66.994
_diffrn_reflns_theta_min 3.565
_diffrn_source 'micro-focus sealed X-ray tube'
_diffrn_source_type 'Nova (Cu) X-ray Source'
_exptl_absorpt_coefficient_mu 2.652
_exptl_absorpt_correction_T_max 1.00000
_exptl_absorpt_correction_T_min 0.12860
_exptl_absorpt_correction_type multi-scan
_exptl_absorpt_process_details
;
CrysAlisPro 1.171.38.46 (Rigaku Oxford Diffraction, 2015)
Empirical absorption correction using spherical harmonics,
 implemented in SCALE3 ABSPACK scaling algorithm.
;
_exptl_crystal_colour green
_exptl_crystal_density_diffrn 1.749
_exptl_crystal_description prism
_exptl_crystal_F_000 376
_exptl_crystal_size_max 0.25
_exptl_crystal_size_mid 0.20
_exptl_crystal_size_min 0.20
_refine_diff_density_max 0.856
_refine_diff_density_min -0.567
_refine_diff_density_rms 0.113
_refine_ls_extinction_method none
_refine_ls_goodness_of_fit_ref 1.062
_refine_ls_hydrogen_treatment mixed
_refine_ls_matrix_type full
_refine_ls_number_parameters 240
_refine_ls_number_reflns 2454
_refine_ls_number_restraints 18
_refine_ls_restrained_S_all 1.057
_refine_ls_R_factor_all 0.0548
_refine_ls_R_factor_gt 0.0494
_refine_ls_shift/su_max 0.000
_refine_ls_shift/su_mean 0.000
_refine_ls_structure_factor_coef Fsqd
_refine_ls_weighting_details 'w=1/[\s^2^(Fo^2^)+(0.0852P)^2^] where P=(Fo^2^+2Fc^2^)/3'
_refine_ls_weighting_scheme calc
_refine_ls_wR_factor_gt 0.1289
_refine_ls_wR_factor_ref 0.1355
_reflns_Friedel_coverage 0.000
_reflns_number_gt 2139
_reflns_number_total 2454
_reflns_threshold_expression 'I > 2\s(I)'
_cod_data_source_file cm9b01068_si_002.cif
_cod_data_source_block nidhta
_cod_database_code 4003046
_shelx_shelxl_version_number 2014/7
_shelx_space_group_comment
;
The symmetry employed for this shelxl refinement is uniquely defined
by the following loop, which should always be used as a source of
symmetry information in preference to the above space-group names.
They are only intended as comments.
;

loop_
_space_group_symop_operation_xyz
'x, y, z'
'-x, -y, -z'

loop_
_atom_site_label
_atom_site_type_symbol
_atom_site_fract_x
_atom_site_fract_y
_atom_site_fract_z
_atom_site_U_iso_or_equiv
_atom_site_adp_type
_atom_site_occupancy
_atom_site_site_symmetry_order
_atom_site_calc_flag
_atom_site_refinement_flags_posn
_atom_site_refinement_flags_adp
C11 C 0.4880(4) 0.9171(3) 0.4058(2) 0.0271(5) Uani 1 1 d . .
C12 C 0.3960(4) 1.0923(3) 0.4130(2) 0.0277(5) Uani 1 1 d . .
C13 C 0.5921(4) 0.8270(3) 0.4939(2) 0.0288(5) Uani 1 1 d . .
H13 H 0.6543 0.7110 0.4900 0.035 Uiso 1 1 calc R U
C14 C 0.4717(4) 0.8267(4) 0.3077(2) 0.0295(6) Uani 1 1 d . .
C21 C 0.9022(4) 0.0837(3) 0.4076(2) 0.0269(5) Uani 1 1 d . .
C22 C 0.9092(4) 0.1744(3) 0.4986(2) 0.0274(5) Uani 1 1 d . .
C23 C 1.0055(4) 0.0911(3) 0.5892(2) 0.0274(5) Uani 1 1 d . .
H23 H 1.0093 0.1523 0.6496 0.033 Uiso 1 1 calc R U
C24 C 0.7967(4) 0.1681(3) 0.3079(2) 0.0292(6) Uani 1 1 d . .
Ni1 Ni 0.52856(7) 0.49786(5) 0.20767(3) 0.0271(2) Uani 1 1 d . .
O1W O 0.2618(3) 0.5061(2) 0.29052(13) 0.0342(4) Uani 1 1 d D .
O2W O 0.5219(3) 0.3066(2) 0.10767(14) 0.0320(4) Uani 1 1 d D .
O3W O 0.7845(3) 0.4996(2) 0.11772(17) 0.0414(5) Uani 1 1 d D .
O4W O 0.3402(3) 0.6815(2) 0.10606(13) 0.0321(4) Uani 1 1 d D .
O5W O 0.9023(3) 0.7739(2) 0.12574(12) 0.0463(6) Uani 1 1 d DG .
O6W O 0.8323(5) 0.7803(3) -0.08919(13) 0.0572(7) Uani 1 1 d DG .
O11 O 0.5464(3) 0.6703(2) 0.31000(16) 0.0350(5) Uani 1 1 d . .
O12 O 0.3833(4) 0.9123(3) 0.22689(16) 0.0397(5) Uani 1 1 d . .
O13 O 0.2898(4) 1.1857(3) 0.32899(17) 0.0379(5) Uani 1 1 d . .
H13O H 0.2920 1.1238 0.2791 0.057 Uiso 1 1 calc R U
O21 O 0.7102(3) 0.3265(2) 0.31246(16) 0.0358(5) Uani 1 1 d . .
O22 O 0.7951(4) 0.0850(3) 0.22684(17) 0.0433(5) Uani 1 1 d . .
O23 O 0.8225(4) 0.3449(2) 0.50292(17) 0.0397(5) Uani 1 1 d . .
H23O H 0.7630 0.3813 0.4468 0.060 Uiso 1 1 calc R U
H2WB H 0.4127(3) 0.2868(5) 0.1066(6) 0.048(11) Uiso 1 1 d D .
H4WB H 0.3764(13) 0.6790(6) 0.04049(17) 0.072(15) Uiso 1 1 d D .
H4WA H 0.3509(9) 0.7681(3) 0.1302(3) 0.079(16) Uiso 1 1 d D .
H5WA H 1.0311(3) 0.7483(8) 0.1164(7) 0.083(17) Uiso 1 1 d D .
H5WB H 0.8608(8) 0.8635(4) 0.1610(4) 0.063(14) Uiso 1 1 d D .
H2WA H 0.6030(5) 0.2292(5) 0.1450(4) 0.066(14) Uiso 1 1 d D .
H1WA H 0.2511(14) 0.5503(4) 0.35144(19) 0.046(11) Uiso 1 1 d D .
H3WA H 0.8132(8) 0.5740(3) 0.1480(5) 0.059(13) Uiso 1 1 d D .
H1WB H 0.2610(9) 0.4107(3) 0.3036(4) 0.060(13) Uiso 1 1 d D .
H3WB H 0.8949(6) 0.4141(3) 0.1187(8) 0.074(15) Uiso 1 1 d D .
H6WA H 0.8621(13) 0.7785(6) -0.0241(2) 0.076(15) Uiso 1 1 d D .
H6WB H 0.803(2) 0.8800(3) -0.1085(3) 0.16(3) Uiso 1 1 d D .

loop_
_atom_site_aniso_label
_atom_site_aniso_U_11
_atom_site_aniso_U_22
_atom_site_aniso_U_33
_atom_site_aniso_U_23
_atom_site_aniso_U_13
_atom_site_aniso_U_12
C11 0.0330(13) 0.0304(13) 0.0221(12) -0.0007(10) 0.0004(10) -0.0169(11)
C12 0.0316(13) 0.0300(13) 0.0236(12) 0.0038(10) -0.0026(10) -0.0140(11)
C13 0.0340(13) 0.0262(12) 0.0276(13) 0.0024(10) -0.0032(10) -0.0130(11)
C14 0.0345(14) 0.0339(14) 0.0239(13) -0.0002(11) -0.0014(10) -0.0173(12)
C21 0.0272(12) 0.0303(13) 0.0211(12) 0.0038(10) -0.0037(9) -0.0082(10)
C22 0.0292(13) 0.0244(12) 0.0262(13) 0.0027(10) -0.0022(10) -0.0073(10)
C23 0.0300(13) 0.0294(13) 0.0213(12) -0.0002(10) -0.0031(10) -0.0091(11)
C24 0.0308(13) 0.0287(13) 0.0256(13) 0.0043(11) -0.0040(10) -0.0084(11)
Ni1 0.0348(3) 0.0245(3) 0.0199(3) 0.00309(18) -0.00602(19) -0.0084(2)
O1W 0.0423(11) 0.0294(10) 0.0285(10) 0.0022(8) 0.0011(8) -0.0113(8)
O2W 0.0405(11) 0.0307(10) 0.0227(9) 0.0032(8) -0.0083(8) -0.0105(8)
O3W 0.0417(12) 0.0431(12) 0.0408(12) -0.0009(9) 0.0015(9) -0.0178(10)
O4W 0.0423(11) 0.0300(10) 0.0231(9) 0.0044(7) -0.0072(8) -0.0121(8)
O5W 0.0452(13) 0.0424(13) 0.0499(14) -0.0033(10) -0.0066(10) -0.0145(10)
O6W 0.0787(19) 0.0495(14) 0.0446(14) 0.0073(11) -0.0172(13) -0.0245(13)
O11 0.0482(12) 0.0276(10) 0.0278(10) -0.0023(8) -0.0087(8) -0.0119(9)
O12 0.0632(14) 0.0326(10) 0.0238(10) 0.0040(8) -0.0128(9) -0.0179(10)
O13 0.0565(13) 0.0314(10) 0.0272(10) 0.0054(8) -0.0140(9) -0.0173(9)
O21 0.0481(12) 0.0274(10) 0.0266(10) 0.0063(8) -0.0143(8) -0.0074(9)
O22 0.0614(14) 0.0306(10) 0.0263(10) 0.0013(8) -0.0172(9) -0.0028(10)
O23 0.0573(13) 0.0265(10) 0.0271(10) 0.0033(8) -0.0136(9) -0.0056(9)

loop_
_atom_type_symbol
_atom_type_description
_atom_type_scat_dispersion_real
_atom_type_scat_dispersion_imag
_atom_type_scat_source
C C 0.0181 0.0091 'International Tables Vol C Tables 4.2.6.8 and 6.1.1.4'
H H 0.0000 0.0000 'International Tables Vol C Tables 4.2.6.8 and 6.1.1.4'
Ni Ni -3.0029 0.5091 'International Tables Vol C Tables 4.2.6.8 and 6.1.1.4'
O O 0.0492 0.0322 'International Tables Vol C Tables 4.2.6.8 and 6.1.1.4'

loop_
_geom_angle_atom_site_label_1
_geom_angle_atom_site_label_2
_geom_angle_atom_site_label_3
_geom_angle
_geom_angle_site_symmetry_1
_geom_angle_site_symmetry_3
C13 C11 C12 118.8(3) . .
C13 C11 C14 119.6(2) . .
C12 C11 C14 121.5(2) . .
O13 C12 C13 118.7(2) . 2_676
O13 C12 C11 120.8(3) . .
C13 C12 C11 120.5(3) 2_676 .
C12 C13 C11 120.7(3) 2_676 .
C12 C13 H13 119.6 2_676 .
C11 C13 H13 119.6 . .
O11 C14 O12 124.0(3) . .
O11 C14 C11 117.7(2) . .
O12 C14 C11 118.3(3) . .
C22 C21 C23 118.8(2) . 2_756
C22 C21 C24 121.8(2) . .
C23 C21 C24 119.4(3) 2_756 .
O23 C22 C23 117.4(2) . .
O23 C22 C21 122.8(2) . .
C23 C22 C21 119.8(2) . .
C22 C23 C21 121.5(3) . 2_756
C22 C23 H23 119.3 . .
C21 C23 H23 119.3 2_756 .
O22 C24 O21 123.4(2) . .
O22 C24 C21 120.8(2) . .
O21 C24 C21 115.8(2) . .
O11 Ni1 O21 85.61(8) . .
O11 Ni1 O1W 89.02(8) . .
O21 Ni1 O1W 91.36(8) . .
O11 Ni1 O3W 91.46(8) . .
O21 Ni1 O3W 92.17(8) . .
O1W Ni1 O3W 176.46(7) . .
O11 Ni1 O4W 91.80(8) . .
O21 Ni1 O4W 177.32(7) . .
O1W Ni1 O4W 87.92(7) . .
O3W Ni1 O4W 88.55(7) . .
O11 Ni1 O2W 176.38(7) . .
O21 Ni1 O2W 90.77(7) . .
O1W Ni1 O2W 91.09(7) . .
O3W Ni1 O2W 88.65(7) . .
O4W Ni1 O2W 91.82(7) . .
Ni1 O1W H1WA 110.9(7) . .
Ni1 O1W H1WB 112.9(4) . .
H1WA O1W H1WB 104.683(18) . .
Ni1 O2W H2WB 119.1(5) . .
Ni1 O2W H2WA 94.5(4) . .
H2WB O2W H2WA 104.683(18) . .
Ni1 O3W H3WA 102.9(5) . .
Ni1 O3W H3WB 118.4(6) . .
H3WA O3W H3WB 104.683(19) . .
Ni1 O4W H4WB 118.6(5) . .
Ni1 O4W H4WA 101.9(3) . .
H4WB O4W H4WA 104.683(18) . .
H5WA O5W H5WB 104.683(19) . .
H6WA O6W H6WB 104.683(18) . .
C14 O11 Ni1 131.89(18) . .
C12 O13 H13O 109.5 . .
C24 O21 Ni1 131.86(18) . .
C22 O23 H23O 109.5 . .

loop_
_geom_bond_atom_site_label_1
_geom_bond_atom_site_label_2
_geom_bond_distance
_geom_bond_site_symmetry_2
C11 C13 1.391(4) .
C11 C12 1.405(4) .
C11 C14 1.487(4) .
C12 O13 1.366(3) .
C12 C13 1.380(4) 2_676
C13 C12 1.380(4) 2_676
C13 H13 0.9300 .
C14 O11 1.251(3) .
C14 O12 1.269(4) .
C21 C22 1.397(4) .
C21 C23 1.400(4) 2_756
C21 C24 1.496(3) .
C22 O23 1.365(3) .
C22 C23 1.379(4) .
C23 C21 1.400(4) 2_756
C23 H23 0.9300 .
C24 O22 1.247(4) .
C24 O21 1.271(3) .
Ni1 O11 2.015(2) .
Ni1 O21 2.0331(18) .
Ni1 O1W 2.0612(19) .
Ni1 O3W 2.066(2) .
Ni1 O4W 2.0786(17) .
Ni1 O2W 2.0972(19) .
O1W H1WA 0.84000(12) .
O1W H1WB 0.84000(12) .
O2W H2WB 0.84000(12) .
O2W H2WA 0.84000(13) .
O3W H3WA 0.84000(11) .
O3W H3WB 0.84000(13) .
O4W H4WB 0.84000(12) .
O4W H4WA 0.84000(12) .
O5W H5WA 0.8400 .
O5W H5WB 0.8400 .
O6W H6WA 0.8400 .
O6W H6WB 0.8400 .
O13 H13O 0.8200 .
O23 H23O 0.8200 .
